data_4075262
loop_
_publ_author_name
'Poyatos, Macarena'
'Maisse-Fran\,cois, Aline'
'Bellemin-Laponnaz, St\'ephane'
'Gade, Lutz H.'

_publ_section_title
;
 Coordination Chemistry of a Modular N,C-Chelating Oxazole-Carbene Ligand
 and Its Applications in Hydrosilylation Catalysis&#x00A7;
;
_journal_issue 10
_journal_name_full Organometallics
_journal_page_first 2634
_journal_paper_doi 10.1021/om060166u
_journal_volume 25
_journal_year 2006
_chemical_formula_moiety 'C19 H17 Ag Cl N3 O'
_chemical_formula_sum 'C19 H17 Ag Cl N3 O'
_chemical_formula_weight 446.68
_chemical_name_systematic
; 
 ? 
;
_space_group_IT_number 14
_symmetry_cell_setting monoclinic
_symmetry_space_group_name_Hall '-P 2yn'
_symmetry_space_group_name_H-M 'P 1 21/n 1'
_atom_sites_solution_hydrogens geom
_atom_sites_solution_primary direct
_atom_sites_solution_secondary difmap
_audit_creation_method SHELXL-97
_cell_angle_alpha 90.00
_cell_angle_beta 114.353(2)
_cell_angle_gamma 90.00
_cell_formula_units_Z 4
_cell_length_a 8.5620(3)
_cell_length_b 22.4530(8)
_cell_length_c 10.0820(3)
_cell_measurement_reflns_used 4939
_cell_measurement_temperature 173(2)
_cell_measurement_theta_max 30.034
_cell_measurement_theta_min 0.998
_cell_volume 1765.73(11)
_computing_cell_refinement 'Denzo (Nonius B.V., 1998)'
_computing_data_collection 'Collect (Nonius B.V., 1998)'
_computing_data_reduction 'Denzo (Nonius B.V., 1998)'
_computing_molecular_graphics 'PLATON 98 (Spek, 1998)'
_computing_publication_material 'SHELXL-97 (Sheldrick, 1997)'
_computing_structure_refinement 'SHELXL-97 (Sheldrick, 1997)'
_computing_structure_solution 'SHELXS-97 (Sheldrick, 1997)'
_diffrn_ambient_temperature 173(2)
_diffrn_measured_fraction_theta_full 0.995
_diffrn_measured_fraction_theta_max 0.995
_diffrn_measurement_device_type KappaCCD
_diffrn_measurement_method '\p scans'
_diffrn_radiation_monochromator graphite
_diffrn_radiation_source 'fine-focus sealed tube'
_diffrn_radiation_type MoK\a
_diffrn_radiation_wavelength 0.71073
_diffrn_reflns_av_R_equivalents 0.0537
_diffrn_reflns_av_sigmaI/netI 0.0919
_diffrn_reflns_limit_h_max 12
_diffrn_reflns_limit_h_min -12
_diffrn_reflns_limit_k_max 31
_diffrn_reflns_limit_k_min -31
_diffrn_reflns_limit_l_max 14
_diffrn_reflns_limit_l_min -14
_diffrn_reflns_number 10062
_diffrn_reflns_theta_full 30.23
_diffrn_reflns_theta_max 30.23
_diffrn_reflns_theta_min 2.40
_exptl_absorpt_coefficient_mu 1.304
_exptl_absorpt_correction_type none
_exptl_crystal_colour yellow
_exptl_crystal_density_diffrn 1.680
_exptl_crystal_density_method 'not measured'
_exptl_crystal_description prism
_exptl_crystal_F_000 896
_exptl_crystal_size_max 0.10
_exptl_crystal_size_mid 0.10
_exptl_crystal_size_min 0.08
_refine_diff_density_max 0.601
_refine_diff_density_min -0.604
_refine_diff_density_rms 0.087
_refine_ls_extinction_method none
_refine_ls_goodness_of_fit_ref 1.000
_refine_ls_hydrogen_treatment constr
_refine_ls_matrix_type full
_refine_ls_number_parameters 214
_refine_ls_number_reflns 5230
_refine_ls_number_restraints 0
_refine_ls_restrained_S_all 1.000
_refine_ls_R_factor_all 0.1190
_refine_ls_R_factor_gt 0.0464
_refine_ls_shift/su_max 0.001
_refine_ls_shift/su_mean 0.000
_refine_ls_structure_factor_coef Fsqd
_refine_ls_weighting_details 'calc w=1/[\s^2^(Fo^2^)+(0.0389P)^2^+0.0000P] where P=(Fo^2^+2Fc^2^)/3'
_refine_ls_weighting_scheme calc
_refine_ls_wR_factor_gt 0.0931
_refine_ls_wR_factor_ref 0.1112
_reflns_number_gt 2775
_reflns_number_total 5230
_reflns_threshold_expression >2sigma(I)
_cod_data_source_file om060166usi20060221_064320.cif
_cod_data_source_block crystal
_cod_original_cell_volume 1765.73(10)
_cod_original_sg_symbol_H-M P21/n
_cod_database_code 4075262

loop_
_symmetry_equiv_pos_as_xyz
'x, y, z'
'-x+1/2, y+1/2, -z+1/2'
'-x, -y, -z'
'x-1/2, -y-1/2, z-1/2'

loop_
_atom_site_label
_atom_site_type_symbol
_atom_site_fract_x
_atom_site_fract_y
_atom_site_fract_z
_atom_site_U_iso_or_equiv
_atom_site_adp_type
_atom_site_occupancy
_atom_site_symmetry_multiplicity
_atom_site_calc_flag
Ag Ag 0.03845(4) 0.425967(12) 0.50658(3) 0.04829(12) Uani 1 1 d
Cl Cl 0.11056(14) 0.41627(4) 0.75750(11) 0.0586(3) Uani 1 1 d
O O 0.3053(3) 0.52110(11) 0.2376(3) 0.0548(6) Uani 1 1 d
N1 N 0.2519(3) 0.51335(10) 0.4339(3) 0.0374(5) Uani 1 1 d
N2 N 0.1097(4) 0.44960(11) 0.2356(3) 0.0397(7) Uani 1 1 d
N3 N -0.0857(4) 0.38454(11) 0.1797(3) 0.0417(7) Uani 1 1 d
C1 C 0.0099(5) 0.42085(13) 0.2894(4) 0.0382(8) Uani 1 1 d
C2 C 0.0761(5) 0.43123(15) 0.0946(4) 0.0472(9) Uani 1 1 d
H2 H 0.1302 0.4452 0.0351 0.057 Uiso 1 1 calc
C3 C -0.0450(5) 0.39094(15) 0.0600(4) 0.0513(10) Uani 1 1 d
H3 H -0.0956 0.3700 -0.0297 0.062 Uiso 1 1 calc
C4 C 0.2230(5) 0.49460(15) 0.3071(5) 0.0548(6) Uani 1 1 d
C5 C 0.3989(5) 0.56504(14) 0.3359(4) 0.0426(9) Uani 1 1 d
C6 C 0.3664(4) 0.56006(13) 0.4569(4) 0.0374(5) Uani 1 1 d
C7 C 0.4383(5) 0.59751(17) 0.5720(5) 0.0555(10) Uani 1 1 d
H7 H 0.4142 0.5944 0.6557 0.067 Uiso 1 1 calc
C8 C 0.5486(5) 0.64054(17) 0.5613(5) 0.0588(11) Uani 1 1 d
H8 H 0.6008 0.6681 0.6387 0.071 Uiso 1 1 calc
C9 C 0.5829(5) 0.64378(16) 0.4417(5) 0.0557(10) Uani 1 1 d
H9 H 0.6614 0.6732 0.4390 0.067 Uiso 1 1 calc
C10 C 0.5096(5) 0.60665(16) 0.3247(5) 0.0556(10) Uani 1 1 d
H10 H 0.5339 0.6095 0.2411 0.067 Uiso 1 1 calc
C11 C -0.2199(5) 0.34705(14) 0.1781(4) 0.0413(8) Uani 1 1 d
C12 C -0.3864(5) 0.36847(14) 0.1117(4) 0.0423(8) Uani 1 1 d
C13 C -0.4230(6) 0.43182(15) 0.0610(5) 0.0556(10) Uani 1 1 d
H13A H -0.3914 0.4582 0.1456 0.083 Uiso 1 1 calc
H13B H -0.5454 0.4363 -0.0012 0.083 Uiso 1 1 calc
H13C H -0.3560 0.4424 0.0057 0.083 Uiso 1 1 calc
C14 C -0.5174(5) 0.32978(15) 0.0998(4) 0.0512(10) Uani 1 1 d
H14 H -0.6329 0.3429 0.0529 0.061 Uiso 1 1 calc
C15 C -0.4842(5) 0.27233(15) 0.1548(4) 0.0519(10) Uani 1 1 d
C16 C -0.6304(6) 0.23161(17) 0.1394(6) 0.0740(14) Uani 1 1 d
H16A H -0.6010 0.1906 0.1253 0.111 Uiso 1 1 calc
H16B H -0.7337 0.2439 0.0553 0.111 Uiso 1 1 calc
H16C H -0.6515 0.2338 0.2277 0.111 Uiso 1 1 calc
C17 C -0.3178(5) 0.25342(14) 0.2210(4) 0.0493(10) Uani 1 1 d
H17 H -0.2952 0.2141 0.2593 0.059 Uiso 1 1 calc
C18 C -0.1809(5) 0.28962(15) 0.2342(4) 0.0459(9) Uani 1 1 d
C19 C -0.0002(5) 0.26859(15) 0.3050(5) 0.0582(11) Uani 1 1 d
H19A H 0.0528 0.2714 0.2357 0.087 Uiso 1 1 calc
H19B H 0.0019 0.2271 0.3359 0.087 Uiso 1 1 calc
H19C H 0.0636 0.2935 0.3901 0.087 Uiso 1 1 calc

loop_
_atom_site_aniso_label
_atom_site_aniso_U_11
_atom_site_aniso_U_22
_atom_site_aniso_U_33
_atom_site_aniso_U_23
_atom_site_aniso_U_13
_atom_site_aniso_U_12
Ag 0.0571(2) 0.0540(2) 0.03562(19) -0.00183(13) 0.02106(15) -0.00653(13)
Cl 0.0648(7) 0.0758(6) 0.0372(6) 0.0007(5) 0.0230(5) 0.0106(5)
O 0.0546(14) 0.0574(12) 0.0533(16) 0.0031(11) 0.0232(12) -0.0062(11)
N1 0.0358(13) 0.0405(12) 0.0376(14) 0.0025(10) 0.0169(11) -0.0003(9)
N2 0.0438(18) 0.0400(14) 0.0357(19) -0.0003(13) 0.0168(15) -0.0019(13)
N3 0.052(2) 0.0398(15) 0.0347(18) -0.0043(13) 0.0199(16) -0.0059(13)
C1 0.044(2) 0.0339(17) 0.039(2) 0.0052(15) 0.0201(19) 0.0042(15)
C2 0.054(3) 0.057(2) 0.039(2) 0.0051(18) 0.026(2) 0.0002(18)
C3 0.065(3) 0.057(2) 0.037(2) -0.0087(18) 0.026(2) -0.003(2)
C4 0.0546(14) 0.0574(12) 0.0533(16) 0.0031(11) 0.0232(12) -0.0062(11)
C5 0.045(2) 0.0444(19) 0.036(2) -0.0018(16) 0.0149(19) -0.0035(16)
C6 0.0358(13) 0.0405(12) 0.0376(14) 0.0025(10) 0.0169(11) -0.0003(9)
C7 0.060(3) 0.068(2) 0.045(3) -0.008(2) 0.027(2) -0.001(2)
C8 0.052(3) 0.060(2) 0.059(3) -0.018(2) 0.018(2) -0.012(2)
C9 0.049(2) 0.056(2) 0.057(3) -0.003(2) 0.017(2) -0.0142(19)
C10 0.061(3) 0.063(2) 0.047(3) 0.005(2) 0.027(2) -0.012(2)
C11 0.055(2) 0.0380(18) 0.033(2) -0.0067(15) 0.0201(19) -0.0076(16)
C12 0.051(2) 0.0403(19) 0.036(2) -0.0072(15) 0.0186(19) -0.0017(16)
C13 0.062(3) 0.049(2) 0.053(3) 0.0088(18) 0.021(2) 0.0102(18)
C14 0.047(2) 0.056(2) 0.054(3) -0.0128(19) 0.023(2) -0.0008(18)
C15 0.059(3) 0.051(2) 0.055(3) -0.0156(19) 0.033(2) -0.0158(19)
C16 0.066(3) 0.065(3) 0.102(4) -0.012(3) 0.045(3) -0.020(2)
C17 0.064(3) 0.0371(19) 0.048(3) -0.0040(17) 0.025(2) -0.0080(18)
C18 0.053(2) 0.046(2) 0.040(2) -0.0039(16) 0.020(2) -0.0049(17)
C19 0.056(3) 0.052(2) 0.064(3) 0.011(2) 0.023(2) 0.0039(19)

loop_
_atom_type_symbol
_atom_type_description
_atom_type_scat_dispersion_real
_atom_type_scat_dispersion_imag
_atom_type_scat_source
C C 0.0033 0.0016 'International Tables Vol C Tables 4.2.6.8 and 6.1.1.4'
H H 0.0000 0.0000 'International Tables Vol C Tables 4.2.6.8 and 6.1.1.4'
N N 0.0061 0.0033 'International Tables Vol C Tables 4.2.6.8 and 6.1.1.4'
O O 0.0106 0.0060 'International Tables Vol C Tables 4.2.6.8 and 6.1.1.4'
Cl Cl 0.1484 0.1585 'International Tables Vol C Tables 4.2.6.8 and 6.1.1.4'
Ag Ag -0.8971 1.1015 'International Tables Vol C Tables 4.2.6.8 and 6.1.1.4'

loop_
_geom_angle_atom_site_label_1
_geom_angle_atom_site_label_2
_geom_angle_atom_site_label_3
_geom_angle
C1 Ag Cl 168.52(9)
C4 O C5 102.6(3)
C4 N1 C6 104.5(3)
C1 N2 C4 124.4(3)
C1 N2 C2 111.7(3)
C4 N2 C2 123.7(3)
C1 N3 C3 111.4(3)
C1 N3 C11 125.7(3)
C3 N3 C11 122.8(3)
N3 C1 N2 103.3(3)
N3 C1 Ag 131.2(2)
N2 C1 Ag 124.8(3)
C3 C2 N2 106.5(3)
C3 C2 H2 126.7
N2 C2 H2 126.7
C2 C3 N3 107.1(3)
C2 C3 H3 126.5
N3 C3 H3 126.5
N1 C4 O 117.3(3)
N1 C4 N2 124.9(3)
O C4 N2 117.8(4)
C6 C5 C10 122.3(3)
C6 C5 O 108.0(3)
C10 C5 O 129.8(3)
C7 C6 C5 121.7(3)
C7 C6 N1 130.6(3)
C5 C6 N1 107.6(3)
C6 C7 C8 116.7(4)
C6 C7 H7 121.7
C8 C7 H7 121.7
C9 C8 C7 120.7(4)
C9 C8 H8 119.6
C7 C8 H8 119.6
C8 C9 C10 122.9(3)
C8 C9 H9 118.5
C10 C9 H9 118.5
C9 C10 C5 115.6(4)
C9 C10 H10 122.2
C5 C10 H10 122.2
C12 C11 C18 122.9(3)
C12 C11 N3 117.7(3)
C18 C11 N3 119.2(3)
C14 C12 C11 117.3(3)
C14 C12 C13 121.2(3)
C11 C12 C13 121.5(3)
C12 C13 H13A 109.5
C12 C13 H13B 109.5
H13A C13 H13B 109.5
C12 C13 H13C 109.5
H13A C13 H13C 109.5
H13B C13 H13C 109.5
C12 C14 C15 121.6(3)
C12 C14 H14 119.2
C15 C14 H14 119.2
C17 C15 C14 119.0(3)
C17 C15 C16 121.1(3)
C14 C15 C16 119.9(4)
C15 C16 H16A 109.5
C15 C16 H16B 109.5
H16A C16 H16B 109.5
C15 C16 H16C 109.5
H16A C16 H16C 109.5
H16B C16 H16C 109.5
C15 C17 C18 122.2(3)
C15 C17 H17 118.9
C18 C17 H17 118.9
C17 C18 C11 116.9(3)
C17 C18 C19 122.0(3)
C11 C18 C19 121.1(3)
C18 C19 H19A 109.5
C18 C19 H19B 109.5
H19A C19 H19B 109.5
C18 C19 H19C 109.5
H19A C19 H19C 109.5
H19B C19 H19C 109.5

loop_
_geom_bond_atom_site_label_1
_geom_bond_atom_site_label_2
_geom_bond_distance
Ag C1 2.104(4)
Ag Cl 2.3538(11)
O C4 1.322(4)
O C5 1.394(4)
N1 C4 1.270(5)
N1 C6 1.388(4)
N2 C1 1.351(4)
N2 C4 1.380(5)
N2 C2 1.392(5)
N3 C1 1.346(4)
N3 C3 1.394(4)
N3 C11 1.419(4)
C2 C3 1.310(5)
C2 H2 0.9500
C3 H3 0.9500
C5 C6 1.364(4)
C5 C10 1.368(5)
C6 C7 1.358(5)
C7 C8 1.386(5)
C7 H7 0.9500
C8 C9 1.356(6)
C8 H8 0.9500
C9 C10 1.367(5)
C9 H9 0.9500
C10 H10 0.9500
C11 C12 1.387(5)
C11 C18 1.392(5)
C12 C14 1.384(5)
C12 C13 1.500(4)
C13 H13A 0.9800
C13 H13B 0.9800
C13 H13C 0.9800
C14 C15 1.386(5)
C14 H14 0.9500
C15 C17 1.368(5)
C15 C16 1.506(5)
C16 H16A 0.9800
C16 H16B 0.9800
C16 H16C 0.9800
C17 C18 1.387(5)
C17 H17 0.9500
C18 C19 1.488(5)
C19 H19A 0.9800
C19 H19B 0.9800
C19 H19C 0.9800

loop_
_geom_torsion_atom_site_label_1
_geom_torsion_atom_site_label_2
_geom_torsion_atom_site_label_3
_geom_torsion_atom_site_label_4
_geom_torsion
C3 N3 C1 N2 0.0(4)
C11 N3 C1 N2 -175.9(3)
C3 N3 C1 Ag -170.8(2)
C11 N3 C1 Ag 13.3(5)
C4 N2 C1 N3 175.8(3)
C2 N2 C1 N3 0.0(4)
C4 N2 C1 Ag -12.6(5)
C2 N2 C1 Ag 171.6(2)
Cl Ag C1 N3 83.4(6)
Cl Ag C1 N2 -85.7(5)
C1 N2 C2 C3 0.0(4)
C4 N2 C2 C3 -175.8(3)
N2 C2 C3 N3 0.0(4)
C1 N3 C3 C2 0.0(4)
C11 N3 C3 C2 176.0(3)
C6 N1 C4 O 1.5(4)
C6 N1 C4 N2 -177.1(3)
C5 O C4 N1 -1.7(4)
C5 O C4 N2 177.0(3)
C1 N2 C4 N1 2.4(6)
C2 N2 C4 N1 177.7(4)
C1 N2 C4 O -176.2(3)
C2 N2 C4 O -0.8(5)
C4 O C5 C6 1.1(4)
C4 O C5 C10 179.7(4)
C10 C5 C6 C7 2.1(6)
O C5 C6 C7 -179.2(3)
C10 C5 C6 N1 -179.0(3)
O C5 C6 N1 -0.3(4)
C4 N1 C6 C7 178.2(4)
C4 N1 C6 C5 -0.6(4)
C5 C6 C7 C8 -0.9(6)
N1 C6 C7 C8 -179.6(3)
C6 C7 C8 C9 -0.8(6)
C7 C8 C9 C10 1.6(6)
C8 C9 C10 C5 -0.5(6)
C6 C5 C10 C9 -1.3(6)
O C5 C10 C9 -179.7(4)
C1 N3 C11 C12 95.7(4)
C3 N3 C11 C12 -79.8(4)
C1 N3 C11 C18 -88.4(4)
C3 N3 C11 C18 96.2(4)
C18 C11 C12 C14 -1.1(5)
N3 C11 C12 C14 174.7(3)
C18 C11 C12 C13 176.0(3)
N3 C11 C12 C13 -8.2(5)
C11 C12 C14 C15 1.4(5)
C13 C12 C14 C15 -175.8(4)
C12 C14 C15 C17 -0.6(6)
C12 C14 C15 C16 -179.9(4)
C14 C15 C17 C18 -0.5(6)
C16 C15 C17 C18 178.8(4)
C15 C17 C18 C11 0.8(5)
C15 C17 C18 C19 -179.3(4)
C12 C11 C18 C17 0.1(5)
N3 C11 C18 C17 -175.7(3)
C12 C11 C18 C19 -179.8(3)
N3 C11 C18 C19 4.5(5)
